data_9002843
loop_
_publ_author_name
'Lanson, B.'
'Drits, V. A.'
'Feng, Q.'
'Manceau, A.'

_publ_section_title
;
 Structure of synthetic Na-rich birnessite: Evidence for a triclinic
 one-layer unit cell
;
_journal_name_full 'American Mineralogist'
_journal_page_first 1662
_journal_page_last 1671
_journal_volume 87
_journal_year 2002
_chemical_formula_sum 'H2.72 Mn0.5 Na0.364 O2.544'
_chemical_name_mineral Birnessite
_space_group_IT_number 2
_symmetry_space_group_name_Hall '-P 1'
_symmetry_space_group_name_H-M 'P -1'
_cell_angle_alpha 78.72
_cell_angle_beta 101.79
_cell_angle_gamma 122.33
_cell_formula_units_Z 1
_cell_length_a 2.9513
_cell_length_b 2.9547
_cell_length_c 7.334
_cell_volume 52.611
_database_code_amcsd 0002932
_exptl_crystal_density_diffrn 2.502
_cod_original_formula_sum 'Mn.5 O2.544 Na.364 H2.72'
_cod_database_code 9002843

loop_
_space_group_symop_operation_xyz
x,y,z
-x,-y,-z

loop_
_atom_site_label
_atom_site_fract_x
_atom_site_fract_y
_atom_site_fract_z
_atom_site_occupancy
_atom_site_U_iso_or_equiv
_atom_site_type_symbol
_atom_site_attached_hydrogens
Mn-layer 0.00000 0.00000 0.00000 0.50000 0.00633 Mn 0
O-layer 0.38860 -0.37330 0.13960 1.00000 0.01267 O 0
Na-Int 0.62800 0.47600 0.48100 0.18200 0.02533 Na 0
Wat-Int 0.29000 -0.81900 0.49600 0.27200 0.02533 O 2

loop_
_cod_changelog_entry_id
_cod_changelog_entry_author
_cod_changelog_entry_date
_cod_changelog_entry_text
1
;cod-tools version 3.8.0
Id: cif_guess_AMCSD_atom_types 9581 2023-05-17 12:35:41Z saulius
;
2023-05-23T09:15:24+03:00
;Derived atom types and hydrogen counts
from atom names that follow the AMCSD naming convention
(Wat == water, O-H == hydroxyl).
;

loop_
_cod_related_entry_id
_cod_related_entry_database
_cod_related_entry_code
1 AMCSD 0002932
